data_7150332
loop_
_publ_author_name
'Toda, Fumio'
'Yoshizawa, Kazuhiro'
'Hyoda, Shunji'
'Toyota, Shinji'
'Chatziefthimiou, Spyros'
'Mavridis, Irene M.'

_publ_section_title
;
 Efficient resolution of 2,2'-dihydroxy-1,1'-binaphthyl by inclusion
 complexation with chiral
 N-(3-chloro-2-hydroxypropyl)-N,N,N-trimethylammonium chloride.
;
_journal_issue 4
_journal_name_full 'Organic &amp; biomolecular chemistry'
_journal_page_first 449
_journal_page_last 451
_journal_paper_doi 10.1039/b314040g
_journal_volume 2
_journal_year 2004
_chemical_formula_moiety 3X(C20H14O2.C6H15ONCl2)
_chemical_formula_sum 'C78 H87 Cl6 N3 O9'
_chemical_formula_weight 1423.21
_chemical_name_common
;
complex of (R)(+)2,2'-Dihydroxy-1,1'-binaphthyl with (R)(+)N-
(3-Chloro-2-hydroxypropyl)-N,N,N-trimethylammonium Chloride
;
_space_group_IT_number 19
_symmetry_space_group_name_Hall 'P 2ac 2ab'
_symmetry_space_group_name_H-M 'P 21 21 21'
_atom_sites_solution_hydrogens 'difference Fourier'
_atom_sites_solution_primary direct
_atom_sites_solution_secondary difmap
_audit_creation_method SHELXL-97
_cell_angle_alpha 90.00
_cell_angle_beta 90.00
_cell_angle_gamma 90.00
_cell_formula_units_Z 4
_cell_length_a 30.941(10)
_cell_length_b 23.839(7)
_cell_length_c 10.252(4)
_cell_measurement_reflns_used 18
_cell_measurement_temperature 293(2)
_cell_measurement_theta_max 58.5
_cell_measurement_theta_min 0
_cell_volume 7562(4)
_computing_cell_refinement 'crystal logic (unpublished)'
_computing_data_collection 'crystal logic (unpublished)'
_computing_data_reduction 'crystal logic (unpublished)'
_computing_molecular_graphics
;T. A. Jones, M. Kjeldgaad. &#x0093;O&#x0094;  Molecular Modelling Program, version 5.9,
Upsala, Sweden, 1993
;
_computing_publication_material
;Molscript(P. Kraulis,J. Appl. Cryst. 1991, 24, 946),
Ortep(Johnson C.K.,ORNL-5138. Oak Ridge Nat.Lab., Tennessee,USA 1973)
;
_computing_structure_refinement 'SHELXL-97 (G. M. Sheldrick,.University of G&#x00F6;ttingen, Germany 1997)'
_computing_structure_solution 'SHELXS (G. M. Sheldrick Acta Crystallog. A46, 467, 1990)'
_diffrn_ambient_temperature 293(2)
_diffrn_measured_fraction_theta_full 1.000
_diffrn_measured_fraction_theta_max 1.000
_diffrn_measurement_device_type 'Syntex P21 diffractometer'
_diffrn_measurement_method theta-2theta
_diffrn_radiation_monochromator graphite
_diffrn_radiation_source 'rotating anode'
_diffrn_radiation_type CuK\a
_diffrn_radiation_wavelength 1.54180
_diffrn_reflns_av_R_equivalents 0.0000
_diffrn_reflns_av_sigmaI/netI 0.0583
_diffrn_reflns_limit_h_max 0
_diffrn_reflns_limit_h_min -34
_diffrn_reflns_limit_k_max 0
_diffrn_reflns_limit_k_min -26
_diffrn_reflns_limit_l_max 0
_diffrn_reflns_limit_l_min -11
_diffrn_reflns_number 5968
_diffrn_reflns_theta_full 58.49
_diffrn_reflns_theta_max 58.49
_diffrn_reflns_theta_min 2.34
_diffrn_standards_interval_count 100
_diffrn_standards_interval_time 38
_diffrn_standards_number 3
_exptl_absorpt_coefficient_mu 2.527
_exptl_absorpt_correction_T_max 1
_exptl_absorpt_correction_T_min 0.808
_exptl_absorpt_correction_type psi-scan
_exptl_crystal_colour colourless
_exptl_crystal_density_diffrn 1.250
_exptl_crystal_density_method 'not measured'
_exptl_crystal_description prismatic
_exptl_crystal_F_000 3000
_exptl_crystal_size_max 0.625
_exptl_crystal_size_mid 0.300
_exptl_crystal_size_min 0.200
_refine_diff_density_max 0.217
_refine_diff_density_min -0.199
_refine_diff_density_rms 0.038
_refine_ls_abs_structure_details 'Flack H D (1983), Acta Cryst. A39, 876-881'
_refine_ls_abs_structure_Flack -0.05(2)
_refine_ls_extinction_coef 0.00038(4)
_refine_ls_extinction_expression Fc^*^=kFc[1+0.001xFc^2^\l^3^/sin(2\q)]^-1/4^
_refine_ls_extinction_method SHELXL
_refine_ls_goodness_of_fit_ref 1.059
_refine_ls_hydrogen_treatment mixed
_refine_ls_matrix_type full
_refine_ls_number_parameters 1214
_refine_ls_number_reflns 5968
_refine_ls_number_restraints 59
_refine_ls_restrained_S_all 1.059
_refine_ls_R_factor_all 0.0702
_refine_ls_R_factor_gt 0.0446
_refine_ls_shift/su_max 0.021
_refine_ls_shift/su_mean 0.001
_refine_ls_structure_factor_coef Fsqd
_refine_ls_weighting_details 'w=1/[\s^2^(Fo^2^)+(0.0339P)^2^+3.6128P] where P=(Fo^2^+2Fc^2^)/3'
_refine_ls_weighting_scheme calc
_refine_ls_wR_factor_gt 0.1043
_refine_ls_wR_factor_ref 0.1202
_reflns_number_gt 4436
_reflns_number_total 5968
_reflns_threshold_expression >2sigma(I)
_cod_data_source_file b314040g.txt
_cod_data_source_block BNO-chol
_cod_depositor_comments
;
The following automatic conversions were performed:
'_exptl_absorpt_correction_type' value 'psi scan' changed to 'psi-scan'
according to '/home/saulius/struct/CIF-dictionaries/cif_core.dic'
dictionary named 'cif_core.dic' version 2.4.1 from 2010-06-29.

Automatic conversion script
Id: cif_fix_enum 1527 2010-12-29 10:47:43Z saulius 

The following automatic conversions were performed:

'_refine_ls_weighting_scheme' value 'calc
w=1/[\s^2^(Fo^2^)+(0.0339P)^2^+3.6128P] where P=(Fo^2^+2Fc^2^)/3' was
changed to 'calc'. New tag '_refine_ls_weighting_details' was
created. The value of the new tag was set to
'w=1/[\s^2^(Fo^2^)+(0.0339P)^2^+3.6128P] where P=(Fo^2^+2Fc^2^)/3'.

Automatic conversion script
Id: cif_fix_values 3143 2015-03-26 13:38:13Z robertas 
;
_cod_original_sg_symbol_H-M P212121
_cod_database_code 7150332

loop_
_symmetry_equiv_pos_as_xyz
'x, y, z'
'-x+1/2, -y, z+1/2'
'-x, y+1/2, -z+1/2'
'x+1/2, -y+1/2, -z'

loop_
_atom_site_label
_atom_site_type_symbol
_atom_site_fract_x
_atom_site_fract_y
_atom_site_fract_z
_atom_site_U_iso_or_equiv
_atom_site_adp_type
_atom_site_occupancy
_atom_site_calc_flag
_atom_site_refinement_flags
_atom_site_disorder_assembly
_atom_site_disorder_group
ClSA Cl 0.94021(5) 0.33243(7) 0.70216(16) 0.0715(4) Uani 1 d . . .
Cl1A Cl 1.06228(9) 0.42207(12) 0.4494(2) 0.1346(10) Uani 1 d . . .
C21A C 1.0376(3) 0.3559(4) 0.4811(8) 0.091(2) Uani 1 d . . .
C22A C 1.0019(2) 0.3450(3) 0.3846(6) 0.0648(17) Uani 1 d . . .
C23A C 1.0209(2) 0.3331(3) 0.2531(7) 0.0626(17) Uani 1 d . . .
C24A C 0.9523(2) 0.3017(3) 0.1434(10) 0.080(2) Uani 1 d D . .
C25A C 0.9764(3) 0.3990(3) 0.1256(10) 0.079(2) Uani 1 d . . .
C26A C 1.0167(3) 0.3247(4) 0.0165(8) 0.080(2) Uani 1 d D . .
NA N 0.99132(15) 0.3396(2) 0.1364(5) 0.0599(13) Uani 1 d . . .
O3A O 0.97732(17) 0.2978(2) 0.4262(5) 0.0901(15) Uani 1 d D . .
C11A C 0.83677(17) 0.4000(2) 1.1516(5) 0.0504(14) Uani 1 d . . .
C12A C 0.86635(17) 0.4384(2) 1.2121(5) 0.0521(14) Uani 1 d . . .
C13A C 0.88275(18) 0.4263(3) 1.3372(6) 0.0613(16) Uani 1 d D . .
C14A C 0.8686(2) 0.3768(3) 1.4017(6) 0.0718(19) Uani 1 d D . .
C15A C 0.8386(2) 0.3425(3) 1.3460(6) 0.0695(18) Uani 1 d D . .
C16A C 0.82243(19) 0.3548(3) 1.2213(6) 0.0581(15) Uani 1 d D . .
C17A C 0.8786(2) 0.4891(3) 1.1543(7) 0.0671(17) Uani 1 d D . .
C18A C 0.9059(2) 0.5255(3) 1.2172(7) 0.083(2) Uani 1 d D . .
C19A C 0.9230(2) 0.5129(4) 1.3386(7) 0.084(2) Uani 1 d D . .
C20A C 0.9116(2) 0.4639(4) 1.3986(7) 0.080(2) Uani 1 d D . .
C1A C 0.82137(18) 0.4084(2) 1.0151(5) 0.0508(14) Uani 1 d . . .
C2A C 0.77840(18) 0.4278(2) 0.9889(6) 0.0514(14) Uani 1 d . . .
C3A C 0.7632(2) 0.4301(2) 0.8570(6) 0.0614(16) Uani 1 d . . .
C4A C 0.7911(2) 0.4139(3) 0.7554(6) 0.0689(18) Uani 1 d D . .
C5A C 0.8320(2) 0.3970(3) 0.7807(6) 0.0673(17) Uani 1 d D . .
C6A C 0.84687(19) 0.3943(3) 0.9110(6) 0.0559(15) Uani 1 d D . .
C7A C 0.7510(2) 0.4455(3) 1.0889(8) 0.0646(17) Uani 1 d D . .
C8A C 0.7101(2) 0.4653(3) 1.0621(8) 0.0736(19) Uani 1 d D . .
C9A C 0.6954(2) 0.4675(3) 0.9311(10) 0.085(2) Uani 1 d D . .
C10A C 0.7210(2) 0.4502(3) 0.8345(8) 0.0748(19) Uani 1 d . . .
O2A O 0.79158(15) 0.32118(19) 1.1654(4) 0.0745(13) Uani 1 d . . .
O1A O 0.88814(14) 0.37595(19) 0.9351(4) 0.0681(12) Uani 1 d . . .
H14A H 0.8789(16) 0.3702(16) 1.489(3) 0.08(2) Uiso 1 d D . .
H15A H 0.8260(17) 0.3120(19) 1.394(3) 0.10(3) Uiso 1 d D . .
H17A H 0.8670(15) 0.498(2) 1.069(5) 0.046(14) Uiso 1 d . . .
H18A H 0.9107(17) 0.5623(12) 1.179(4) 0.08(2) Uiso 1 d D . .
H19A H 0.940(2) 0.5405(16) 1.384(4) 0.13(3) Uiso 1 d D . .
H20A H 0.9184(19) 0.4566(18) 1.489(3) 0.11(3) Uiso 1 d D . .
H4A H 0.7802(18) 0.416(2) 0.658(6) 0.070(17) Uiso 1 d . . .
H5A H 0.8527(8) 0.390(2) 0.713(2) 0.065(18) Uiso 1 d D . .
H7A H 0.7579(16) 0.442(2) 1.178(6) 0.048(16) Uiso 1 d . . .
H8A H 0.6918(11) 0.479(3) 1.129(2) 0.09(2) Uiso 1 d D . .
H9A H 0.664(2) 0.479(3) 0.929(8) 0.12(3) Uiso 1 d . . .
H10A H 0.7106(18) 0.446(2) 0.738(6) 0.063(17) Uiso 1 d . . .
H211 H 1.025(2) 0.355(3) 0.569(8) 0.10(3) Uiso 1 d . . .
H212 H 1.058(2) 0.324(3) 0.470(6) 0.08(2) Uiso 1 d . . .
H221 H 0.9835(19) 0.378(3) 0.379(6) 0.068(19) Uiso 1 d . . .
H231 H 1.045(3) 0.364(4) 0.238(10) 0.17(4) Uiso 1 d . . .
H232 H 1.0293(19) 0.299(3) 0.259(6) 0.063(19) Uiso 1 d . . .
H241 H 0.9648(17) 0.2671(14) 0.153(6) 0.066(19) Uiso 1 d D . .
H242 H 0.9355(18) 0.320(3) 0.205(5) 0.08(2) Uiso 1 d D . .
H243 H 0.936(2) 0.308(3) 0.054(7) 0.09(2) Uiso 1 d . . .
H251 H 0.963(3) 0.401(4) 0.029(9) 0.14(3) Uiso 1 d . . .
H252 H 0.954(3) 0.405(3) 0.199(9) 0.12(3) Uiso 1 d . . .
H253 H 1.001(2) 0.418(3) 0.115(7) 0.09(3) Uiso 1 d . . .
H261 H 1.0402(15) 0.349(2) 0.017(6) 0.08(2) Uiso 1 d D . .
H262 H 0.9980(18) 0.326(3) -0.056(5) 0.09(2) Uiso 1 d D . .
H263 H 1.026(3) 0.2879(16) 0.036(8) 0.12(3) Uiso 1 d D . .
HO2A H 0.7875(17) 0.291(2) 1.220(6) 0.058(17) Uiso 1 d . . .
HO1A H 0.9020(16) 0.364(2) 0.859(5) 0.052(15) Uiso 1 d . . .
HO3A H 0.965(3) 0.310(3) 0.505(5) 0.13(3) Uiso 1 d D . .
ClSB Cl 1.23354(6) 0.71431(8) 0.18852(17) 0.0817(5) Uani 1 d . . .
ClB2 Cl 0.88552(10) 0.12152(13) 0.5755(2) 0.1523(12) Uani 1 d . . .
C21B C 0.8621(4) 0.1877(5) 0.5331(8) 0.104(3) Uani 1 d D . .
C22B C 0.8285(2) 0.2033(3) 0.6338(7) 0.0728(18) Uani 1 d D . .
C23B C 0.8499(2) 0.2184(4) 0.7604(7) 0.0705(19) Uani 1 d . . .
C24B C 0.8502(3) 0.2336(5) 0.9965(9) 0.089(2) Uani 1 d D . .
C25B C 0.8078(4) 0.1574(4) 0.9065(11) 0.092(3) Uani 1 d D . .
C26B C 0.7831(3) 0.2544(4) 0.8775(11) 0.088(2) Uani 1 d D . .
NB N 0.82275(15) 0.2163(2) 0.8815(5) 0.0583(12) Uani 1 d . . .
O3B O 0.80409(18) 0.2493(2) 0.5881(5) 0.0910(15) Uani 1 d . . .
C1B C 0.83746(17) -0.1153(2) 0.4874(5) 0.0516(14) Uani 1 d . . .
C2B C 0.87383(18) -0.0795(2) 0.5086(6) 0.0539(14) Uani 1 d . . .
C3B C 0.8891(2) -0.0712(3) 0.6385(7) 0.0663(17) Uani 1 d D . .
C4B C 0.8676(2) -0.0979(3) 0.7427(7) 0.0742(19) Uani 1 d . . .
C5B C 0.8330(2) -0.1311(3) 0.7207(7) 0.0725(19) Uani 1 d . . .
C6B C 0.8182(2) -0.1403(3) 0.5917(6) 0.0631(16) Uani 1 d . . .
C7B C 0.89449(19) -0.0516(3) 0.4063(7) 0.0616(16) Uani 1 d D . .
C8B C 0.9290(2) -0.0162(3) 0.4300(8) 0.077(2) Uani 1 d D . .
C9B C 0.9436(2) -0.0086(3) 0.5571(9) 0.084(2) Uani 1 d D . .
C10B C 0.9256(2) -0.0358(3) 0.6595(8) 0.079(2) Uani 1 d D . .
C11B C 0.82227(17) -0.1262(2) 0.3517(5) 0.0507(14) Uani 1 d . . .
C12B C 0.78922(17) -0.0924(2) 0.2918(6) 0.0536(14) Uani 1 d . . .
C13B C 0.77494(18) -0.1040(3) 0.1666(6) 0.0587(15) Uani 1 d . . .
C14B C 0.7932(2) -0.1496(3) 0.0965(7) 0.072(2) Uani 1 d . . .
C15B C 0.8247(2) -0.1806(3) 0.1530(7) 0.0700(19) Uani 1 d . . .
C16B C 0.83944(18) -0.1695(3) 0.2795(6) 0.0567(15) Uani 1 d . . .
C17B C 0.7704(2) -0.0469(3) 0.3598(8) 0.0705(18) Uani 1 d . . .
C18B C 0.7383(2) -0.0156(3) 0.3028(8) 0.078(2) Uani 1 d . . .
C19B C 0.7233(2) -0.0280(4) 0.1797(8) 0.082(2) Uani 1 d . . .
C20B C 0.7415(2) -0.0712(4) 0.1120(8) 0.081(2) Uani 1 d . . .
O1B O 0.78367(15) -0.1752(2) 0.5719(4) 0.0820(14) Uani 1 d D . .
O2B O 0.87233(14) -0.19998(18) 0.3359(4) 0.0729(12) Uani 1 d D . .
H4B H 0.8780(18) -0.096(2) 0.833(6) 0.071(18) Uiso 1 d . . .
H5B H 0.819(2) -0.149(3) 0.792(7) 0.08(2) Uiso 1 d . . .
H7B H 0.8857(18) -0.055(2) 0.315(6) 0.065(18) Uiso 1 d . . .
H8B H 0.9420(14) 0.003(2) 0.358(2) 0.09(2) Uiso 1 d D . .
H9B H 0.968(2) 0.010(3) 0.572(7) 0.09(2) Uiso 1 d . . .
H10B H 0.9350(18) -0.031(3) 0.748(2) 0.13(3) Uiso 1 d D . .
H14B H 0.7856(18) -0.158(3) 0.010(6) 0.070(19) Uiso 1 d . . .
H15B H 0.8368(19) -0.207(3) 0.114(6) 0.06(2) Uiso 1 d . . .
H17B H 0.7783(18) -0.040(2) 0.447(6) 0.063(18) Uiso 1 d . . .
H18B H 0.728(3) 0.018(4) 0.346(8) 0.12(3) Uiso 1 d . . .
H19B H 0.699(2) -0.002(3) 0.138(7) 0.11(3) Uiso 1 d . . .
H20B H 0.7320(19) -0.078(3) 0.031(7) 0.07(2) Uiso 1 d . . .
H213 H 0.8896(16) 0.204(4) 0.516(9) 0.14(4) Uiso 1 d D . .
H214 H 0.853(3) 0.192(4) 0.433(11) 0.18(4) Uiso 1 d . . .
H222 H 0.8111(16) 0.1726(17) 0.645(6) 0.067(19) Uiso 1 d D . .
H233 H 0.861(3) 0.260(4) 0.753(8) 0.12(3) Uiso 1 d . . .
H234 H 0.875(3) 0.194(4) 0.779(10) 0.15(4) Uiso 1 d . . .
H244 H 0.860(2) 0.276(4) 0.967(8) 0.12(3) Uiso 1 d . . .
H245 H 0.877(3) 0.220(4) 0.994(8) 0.11(3) Uiso 1 d . . .
H246 H 0.840(2) 0.233(4) 1.084(3) 0.12(3) Uiso 1 d D . .
H254 H 0.799(2) 0.161(3) 0.993(3) 0.11(3) Uiso 1 d D . .
H255 H 0.830(3) 0.137(4) 0.894(11) 0.15(5) Uiso 1 d . . .
H256 H 0.789(2) 0.153(3) 0.832(8) 0.09(3) Uiso 1 d . . .
H264 H 0.767(2) 0.243(4) 0.951(5) 0.13(4) Uiso 1 d D . .
H265 H 0.772(3) 0.241(4) 0.806(9) 0.11(3) Uiso 1 d . . .
H266 H 0.797(2) 0.287(2) 0.850(8) 0.11(3) Uiso 1 d D . .
HO1B H 0.7708(19) -0.187(3) 0.650(4) 0.09(2) Uiso 1 d D . .
HO2B H 0.878(2) -0.228(2) 0.277(6) 0.10(3) Uiso 1 d D . .
HO3B H 0.792(2) 0.239(3) 0.505(8) 0.10(3) Uiso 1 d . . .
C1C C 0.97028(18) 0.1258(2) 0.9970(5) 0.0509(14) Uani 1 d . . .
C2C C 0.93064(19) 0.0953(2) 1.0198(6) 0.0552(15) Uani 1 d . . .
C3C C 0.9142(2) 0.0918(3) 1.1483(6) 0.0653(17) Uani 1 d . . .
C4C C 0.9375(3) 0.1166(3) 1.2516(6) 0.076(2) Uani 1 d . . .
C5C C 0.9755(3) 0.1432(3) 1.2300(7) 0.077(2) Uani 1 d . . .
C6C C 0.9914(2) 0.1478(3) 1.1022(6) 0.0616(16) Uani 1 d . . .
C7C C 0.9084(2) 0.0691(3) 0.9161(7) 0.0649(16) Uani 1 d D . .
C8C C 0.8712(2) 0.0393(3) 0.9422(8) 0.080(2) Uani 1 d D . .
C9C C 0.8546(2) 0.0351(3) 1.0696(10) 0.089(2) Uani 1 d D . .
C10C C 0.8752(3) 0.0614(3) 1.1693(9) 0.084(2) Uani 1 d D . .
C11C C 0.98756(17) 0.1333(2) 0.8631(5) 0.0487(13) Uani 1 d . . .
C12C C 1.01094(17) 0.0900(2) 0.7973(5) 0.0540(14) Uani 1 d . . .
C13C C 1.02928(17) 0.1012(3) 0.6726(6) 0.0598(15) Uani 1 d D . .
C14C C 1.0229(2) 0.1541(3) 0.6138(7) 0.0687(19) Uani 1 d . . .
C15C C 0.9996(2) 0.1940(3) 0.6757(6) 0.0648(17) Uani 1 d . . .
C16C C 0.98187(18) 0.1836(2) 0.8004(6) 0.0545(14) Uani 1 d . . .
C17C C 1.0163(2) 0.0356(3) 0.8508(7) 0.0645(17) Uani 1 d D . .
C18C C 1.0393(2) -0.0043(3) 0.7849(8) 0.083(2) Uani 1 d D . .
C19C C 1.0585(2) 0.0076(4) 0.6652(8) 0.088(2) Uani 1 d D . .
C20C C 1.0539(2) 0.0592(4) 0.6088(8) 0.084(2) Uani 1 d D . .
O1C O 1.02999(16) 0.1752(2) 1.0804(5) 0.0771(14) Uani 1 d . . .
O2C O 0.95800(15) 0.22423(17) 0.8620(4) 0.0677(12) Uani 1 d . . .
ClSC Cl 0.90914(5) -0.30216(7) 0.18841(17) 0.0750(5) Uani 1 d . . .
Cl1C Cl 1.20895(10) 0.08703(13) 0.5600(2) 0.1475(11) Uani 1 d . . .
C21C C 1.1878(3) 0.1562(5) 0.5315(9) 0.100(3) Uani 1 d D . .
C22C C 1.1529(2) 0.1697(3) 0.6291(7) 0.0718(18) Uani 1 d D . .
C23C C 1.1727(2) 0.1793(4) 0.7619(7) 0.0671(18) Uani 1 d . . .
C24C C 1.1697(3) 0.1882(4) 0.9981(8) 0.084(2) Uani 1 d D . .
C25C C 1.1179(3) 0.1273(4) 0.8914(10) 0.089(2) Uani 1 d D . .
C26C C 1.1112(3) 0.2298(4) 0.8711(10) 0.090(2) Uani 1 d D . .
O3C O 1.13207(18) 0.2204(2) 0.5883(5) 0.0888(15) Uani 1 d . . .
NC N 1.14293(16) 0.1815(2) 0.8774(5) 0.0640(13) Uani 1 d . . .
H4C H 0.9276(18) 0.112(2) 1.344(6) 0.072(18) Uiso 1 d . . .
H5C H 0.989(2) 0.159(3) 1.300(6) 0.07(2) Uiso 1 d . . .
H7C H 0.9199(14) 0.0729(18) 0.815(5) 0.038(12) Uiso 1 d . . .
H8C H 0.8566(13) 0.021(2) 0.873(2) 0.08(2) Uiso 1 d D . .
H9C H 0.8277(11) 0.016(2) 1.082(3) 0.08(2) Uiso 1 d D . .
H10C H 0.864(2) 0.056(3) 1.261(6) 0.073(19) Uiso 1 d . . .
H14C H 1.0319(19) 0.164(3) 0.532(6) 0.068(18) Uiso 1 d . . .
H15C H 0.9973(18) 0.228(3) 0.644(6) 0.066(19) Uiso 1 d . . .
H17C H 1.0077(18) 0.029(3) 0.942(7) 0.07(2) Uiso 1 d . . .
H18C H 1.042(2) -0.0416(12) 0.820(5) 0.14(3) Uiso 1 d D . .
H19C H 1.073(2) -0.015(3) 0.609(7) 0.10(3) Uiso 1 d . . .
H20C H 1.063(2) 0.0668(16) 0.522(4) 0.13(3) Uiso 1 d D . .
H215 H 1.174(2) 0.152(3) 0.451(4) 0.11(3) Uiso 1 d D . .
H216 H 1.216(3) 0.174(4) 0.545(10) 0.15(4) Uiso 1 d . . .
H223 H 1.1308(14) 0.143(2) 0.627(6) 0.08(2) Uiso 1 d D . .
H235 H 1.186(2) 0.211(3) 0.766(6) 0.07(2) Uiso 1 d . . .
H236 H 1.194(2) 0.149(3) 0.782(7) 0.10(3) Uiso 1 d . . .
H247 H 1.186(2) 0.225(3) 0.992(7) 0.09(2) Uiso 1 d . . .
H248 H 1.151(3) 0.195(4) 1.076(10) 0.15(4) Uiso 1 d . . .
H249 H 1.1896(17) 0.159(2) 0.991(7) 0.08(2) Uiso 1 d D . .
H257 H 1.1001(19) 0.122(3) 0.819(5) 0.10(3) Uiso 1 d D . .
H258 H 1.104(3) 0.128(4) 0.973(5) 0.15(4) Uiso 1 d D . .
H259 H 1.139(3) 0.101(4) 0.891(10) 0.15(4) Uiso 1 d . . .
H267 H 1.096(2) 0.219(3) 0.798(5) 0.10(3) Uiso 1 d D . .
H268 H 1.130(3) 0.262(4) 0.860(10) 0.15(4) Uiso 1 d . . .
H269 H 1.093(2) 0.230(3) 0.956(7) 0.08(2) Uiso 1 d . . .
HO1C H 1.046(2) 0.180(3) 1.148(7) 0.08(2) Uiso 1 d . . .
HO2C H 0.9543(19) 0.253(3) 0.803(6) 0.071(19) Uiso 1 d . . .
HO3C H 1.119(3) 0.211(4) 0.505(9) 0.14(4) Uiso 1 d . . .

loop_
_atom_site_aniso_label
_atom_site_aniso_U_11
_atom_site_aniso_U_22
_atom_site_aniso_U_33
_atom_site_aniso_U_23
_atom_site_aniso_U_13
_atom_site_aniso_U_12
ClSA 0.0880(11) 0.0643(9) 0.0623(9) 0.0088(8) 0.0143(8) 0.0136(8)
Cl1A 0.166(2) 0.154(2) 0.0840(14) -0.0078(15) -0.0191(15) -0.0665(19)
C21A 0.098(6) 0.112(7) 0.063(5) 0.006(5) -0.002(5) -0.005(5)
C22A 0.063(4) 0.077(5) 0.054(4) 0.006(4) 0.001(3) 0.002(4)
C23A 0.064(4) 0.062(4) 0.062(4) -0.002(4) -0.005(3) 0.008(4)
C24A 0.068(5) 0.070(5) 0.103(6) -0.001(5) -0.014(5) -0.012(4)
C25A 0.077(5) 0.069(5) 0.089(6) 0.012(4) -0.007(5) 0.008(4)
C26A 0.087(6) 0.098(6) 0.056(4) -0.008(5) 0.008(4) -0.006(5)
NA 0.062(3) 0.056(3) 0.062(3) -0.002(3) -0.003(3) -0.001(2)
O3A 0.103(4) 0.094(4) 0.073(3) 0.003(3) 0.016(3) -0.010(3)
C11A 0.056(3) 0.057(3) 0.038(3) -0.002(3) 0.003(3) 0.008(3)
C12A 0.052(3) 0.060(3) 0.044(3) -0.007(3) 0.006(3) 0.002(3)
C13A 0.055(3) 0.083(4) 0.046(3) -0.006(3) -0.003(3) 0.010(3)
C14A 0.081(4) 0.089(5) 0.046(4) 0.001(4) -0.005(3) 0.021(4)
C15A 0.087(5) 0.072(4) 0.050(4) 0.003(3) 0.000(4) 0.007(4)
C16A 0.067(4) 0.059(4) 0.048(3) -0.006(3) -0.001(3) 0.005(3)
C17A 0.069(4) 0.078(5) 0.053(4) -0.004(4) 0.002(3) -0.013(4)
C18A 0.085(5) 0.086(5) 0.078(5) -0.019(4) 0.017(4) -0.018(4)
C19A 0.077(5) 0.108(6) 0.067(5) -0.029(5) -0.002(4) -0.018(4)
C20A 0.068(4) 0.104(6) 0.068(5) -0.018(5) -0.003(4) 0.001(4)
C1A 0.060(3) 0.039(3) 0.053(3) -0.002(3) -0.001(3) -0.003(3)
C2A 0.062(3) 0.043(3) 0.049(3) 0.001(3) -0.002(3) 0.000(3)
C3A 0.065(4) 0.051(4) 0.068(4) 0.013(3) -0.009(3) -0.001(3)
C4A 0.088(5) 0.072(4) 0.047(4) 0.004(3) -0.009(4) -0.006(4)
C5A 0.083(5) 0.073(4) 0.046(4) 0.010(3) 0.000(4) 0.008(4)
C6A 0.062(4) 0.057(3) 0.049(3) -0.004(3) 0.000(3) 0.004(3)
C7A 0.067(4) 0.053(4) 0.074(5) -0.004(4) 0.000(4) 0.000(3)
C8A 0.066(4) 0.069(4) 0.086(5) -0.004(4) 0.005(4) 0.003(4)
C9A 0.064(5) 0.069(5) 0.123(8) 0.017(5) -0.014(5) 0.009(4)
C10A 0.079(5) 0.074(5) 0.071(5) 0.015(4) -0.013(4) -0.003(4)
O2A 0.107(3) 0.059(3) 0.058(3) 0.011(2) -0.006(3) -0.017(3)
O1A 0.067(3) 0.089(3) 0.048(2) 0.000(2) 0.008(2) 0.013(2)
ClSB 0.0968(12) 0.0836(11) 0.0648(10) -0.0158(10) -0.0149(10) 0.0292(9)
ClB2 0.188(3) 0.191(3) 0.0782(14) 0.0069(17) 0.0211(16) 0.093(2)
C21B 0.122(7) 0.137(8) 0.055(5) 0.021(5) 0.014(5) 0.030(7)
C22B 0.084(5) 0.079(5) 0.055(4) 0.007(4) -0.006(4) -0.012(4)
C23B 0.068(4) 0.085(5) 0.058(4) -0.003(4) 0.005(3) -0.013(4)
C24B 0.090(6) 0.102(7) 0.076(6) -0.013(5) -0.012(5) 0.008(5)
C25B 0.119(8) 0.070(5) 0.087(7) -0.003(5) 0.021(6) -0.007(5)
C26B 0.083(6) 0.088(6) 0.093(7) 0.009(6) -0.001(6) 0.014(5)
NB 0.058(3) 0.052(3) 0.064(3) 0.002(3) 0.005(3) -0.003(2)
O3B 0.109(4) 0.093(4) 0.072(3) 0.009(3) -0.015(3) 0.002(3)
C1B 0.054(3) 0.051(3) 0.049(3) -0.004(3) -0.003(3) 0.004(3)
C2B 0.055(3) 0.052(3) 0.055(3) -0.006(3) -0.002(3) 0.005(3)
C3B 0.064(4) 0.059(4) 0.076(5) -0.019(4) -0.011(4) 0.005(3)
C4B 0.091(5) 0.083(5) 0.049(4) -0.007(4) -0.015(4) 0.003(4)
C5B 0.081(5) 0.083(5) 0.053(4) 0.002(4) -0.005(4) -0.011(4)
C6B 0.068(4) 0.067(4) 0.055(4) -0.007(3) -0.003(3) -0.007(3)
C7B 0.058(4) 0.055(4) 0.071(5) 0.000(4) -0.001(3) 0.001(3)
C8B 0.068(4) 0.058(4) 0.105(6) 0.008(4) -0.005(4) -0.009(3)
C9B 0.063(4) 0.070(5) 0.120(7) -0.017(5) -0.018(5) -0.009(4)
C10B 0.070(4) 0.081(5) 0.087(5) -0.019(5) -0.017(4) -0.004(4)
C11B 0.054(3) 0.055(3) 0.043(3) 0.000(3) 0.003(3) -0.011(3)
C12B 0.062(3) 0.048(3) 0.051(3) 0.006(3) 0.001(3) -0.006(3)
C13B 0.062(3) 0.073(4) 0.042(3) 0.011(3) -0.006(3) -0.011(3)
C14B 0.075(4) 0.099(6) 0.042(4) -0.004(4) -0.007(3) -0.026(4)
C15B 0.078(5) 0.073(5) 0.059(4) -0.022(4) 0.009(4) -0.005(4)
C16B 0.058(3) 0.061(4) 0.051(4) -0.004(3) -0.004(3) -0.008(3)
C17B 0.083(5) 0.067(4) 0.062(4) -0.002(4) -0.009(4) 0.000(4)
C18B 0.083(5) 0.074(5) 0.078(5) 0.010(4) -0.009(4) 0.007(4)
C19B 0.078(5) 0.090(5) 0.078(5) 0.031(5) -0.004(4) 0.002(4)
C20B 0.088(5) 0.103(6) 0.050(4) 0.023(4) -0.012(4) -0.016(5)
O1B 0.090(3) 0.102(4) 0.054(3) 0.001(3) 0.001(2) -0.042(3)
O2B 0.081(3) 0.072(3) 0.065(3) -0.017(2) -0.003(2) 0.012(2)
C1C 0.062(4) 0.047(3) 0.044(3) 0.001(3) 0.002(3) 0.004(3)
C2C 0.063(3) 0.044(3) 0.059(4) 0.006(3) 0.007(3) 0.003(3)
C3C 0.068(4) 0.061(4) 0.067(4) 0.013(3) 0.017(3) 0.007(3)
C4C 0.101(6) 0.081(5) 0.046(4) 0.002(4) 0.018(4) 0.001(4)
C5C 0.103(6) 0.079(5) 0.048(4) 0.000(4) 0.000(4) -0.012(4)
C6C 0.071(4) 0.057(4) 0.057(4) -0.003(3) -0.002(3) -0.006(3)
C7C 0.070(4) 0.057(4) 0.067(4) 0.004(3) 0.002(4) -0.001(3)
C8C 0.072(5) 0.065(4) 0.104(6) 0.007(4) -0.004(5) -0.017(4)
C9C 0.067(5) 0.081(5) 0.120(7) 0.028(5) 0.011(5) -0.016(4)
C10C 0.085(5) 0.079(5) 0.087(6) 0.019(5) 0.023(5) 0.000(4)
C11C 0.053(3) 0.055(3) 0.038(3) -0.001(3) -0.003(3) -0.002(3)
C12C 0.050(3) 0.062(4) 0.049(3) -0.008(3) -0.007(3) 0.000(3)
C13C 0.053(3) 0.079(4) 0.048(3) -0.014(3) -0.004(3) -0.010(3)
C14C 0.075(4) 0.090(5) 0.042(4) 0.003(4) 0.010(3) -0.017(4)
C15C 0.079(4) 0.062(4) 0.053(4) 0.005(4) 0.007(3) -0.006(4)
C16C 0.059(3) 0.057(4) 0.048(3) -0.006(3) -0.002(3) -0.004(3)
C17C 0.077(4) 0.060(4) 0.056(4) -0.012(3) -0.014(4) 0.003(3)
C18C 0.098(5) 0.075(5) 0.077(5) -0.025(4) -0.021(4) 0.023(4)
C19C 0.075(5) 0.097(6) 0.092(6) -0.045(6) -0.009(4) 0.018(4)
C20C 0.076(5) 0.091(6) 0.084(6) -0.030(5) 0.002(4) 0.008(4)
O1C 0.082(3) 0.096(3) 0.054(3) -0.003(3) -0.009(2) -0.026(3)
O2C 0.095(3) 0.050(2) 0.058(3) 0.008(2) 0.001(2) 0.012(2)
ClSC 0.0821(10) 0.0795(10) 0.0632(9) -0.0126(9) -0.0125(9) 0.0172(9)
Cl1C 0.189(3) 0.164(2) 0.0889(16) -0.0257(17) -0.0035(17) 0.081(2)
C21C 0.106(7) 0.130(8) 0.065(5) 0.009(5) -0.001(5) 0.013(6)
C22C 0.075(4) 0.077(5) 0.063(4) 0.000(4) -0.005(4) -0.012(4)
C23C 0.061(4) 0.076(5) 0.063(4) -0.008(4) 0.000(3) -0.006(4)
C24C 0.097(6) 0.082(6) 0.073(5) -0.010(5) -0.008(5) 0.005(5)
C25C 0.077(6) 0.089(6) 0.099(7) 0.002(5) 0.001(5) -0.023(5)
C26C 0.085(6) 0.098(6) 0.086(6) -0.003(5) -0.001(5) 0.024(5)
O3C 0.104(4) 0.091(4) 0.071(3) 0.005(3) -0.018(3) 0.007(3)
NC 0.062(3) 0.072(3) 0.058(3) -0.006(3) -0.004(3) 0.001(3)

loop_
_atom_type_symbol
_atom_type_description
_atom_type_scat_dispersion_real
_atom_type_scat_dispersion_imag
_atom_type_scat_source
C C 0.0181 0.0091 'International Tables Vol C Tables 4.2.6.8 and 6.1.1.4'
H H 0.0000 0.0000 'International Tables Vol C Tables 4.2.6.8 and 6.1.1.4'
O O 0.0492 0.0322 'International Tables Vol C Tables 4.2.6.8 and 6.1.1.4'
N N 0.0311 0.0180 'International Tables Vol C Tables 4.2.6.8 and 6.1.1.4'
Cl Cl 0.3639 0.7018 'International Tables Vol C Tables 4.2.6.8 and 6.1.1.4'

loop_
_geom_angle_atom_site_label_1
_geom_angle_atom_site_label_2
_geom_angle_atom_site_label_3
_geom_angle
_geom_angle_site_symmetry_1
_geom_angle_site_symmetry_3
_geom_angle_publ_flag
C22A C21A Cl1A 110.3(6) . . ?
C22A C21A H211 108(4) . . ?
Cl1A C21A H211 111(4) . . ?
C22A C21A H212 105(4) . . ?
Cl1A C21A H212 112(4) . . ?
H211 C21A H212 110(6) . . ?
O3A C22A C23A 109.3(6) . . ?
O3A C22A C21A 109.4(6) . . ?
C23A C22A C21A 109.5(6) . . ?
O3A C22A H221 110(3) . . ?
C23A C22A H221 109(4) . . ?
C21A C22A H221 110(4) . . ?
C22A C23A NA 116.9(5) . . ?
C22A C23A H231 106(5) . . ?
NA C23A H231 104(5) . . ?
C22A C23A H232 104(4) . . ?
NA C23A H232 109(4) . . ?
H231 C23A H232 118(6) . . ?
NA C24A H241 102(4) . . ?
NA C24A H242 102(4) . . ?
H241 C24A H242 126(6) . . ?
NA C24A H243 106(4) . . ?
H241 C24A H243 115(6) . . ?
H242 C24A H243 105(5) . . ?
NA C25A H251 103(5) . . ?
NA C25A H252 107(5) . . ?
H251 C25A H252 114(6) . . ?
NA C25A H253 102(4) . . ?
H251 C25A H253 102(7) . . ?
H252 C25A H253 126(7) . . ?
NA C26A H261 105(4) . . ?
NA C26A H262 108(4) . . ?
H261 C26A H262 118(6) . . ?
NA C26A H263 101(5) . . ?
H261 C26A H263 110(7) . . ?
H262 C26A H263 112(7) . . ?
C25A NA C26A 109.0(6) . . ?
C25A NA C24A 108.9(6) . . ?
C26A NA C24A 108.3(6) . . ?
C25A NA C23A 110.0(5) . . ?
C26A NA C23A 107.9(5) . . ?
C24A NA C23A 112.7(6) . . ?
C22A O3A HO3A 102(5) . . ?
C16A C11A C12A 119.0(5) . . ?
C16A C11A C1A 119.5(5) . . ?
C12A C11A C1A 121.5(5) . . ?
C17A C12A C13A 117.7(6) . . ?
C17A C12A C11A 122.8(5) . . ?
C13A C12A C11A 119.4(6) . . ?
C12A C13A C20A 120.2(6) . . ?
C12A C13A C14A 118.8(6) . . ?
C20A C13A C14A 120.9(6) . . ?
C15A C14A C13A 120.9(6) . . ?
C15A C14A H14A 121.1(17) . . ?
C13A C14A H14A 117.8(17) . . ?
C14A C15A C16A 119.9(6) . . ?
C14A C15A H15A 120.9(17) . . ?
C16A C15A H15A 118.9(17) . . ?
C11A C16A O2A 117.9(5) . . ?
C11A C16A C15A 121.7(6) . . ?
O2A C16A C15A 120.4(6) . . ?
C18A C17A C12A 121.0(7) . . ?
C18A C17A H17A 121(3) . . ?
C12A C17A H17A 118(3) . . ?
C17A C18A C19A 121.3(7) . . ?
C17A C18A H18A 118.5(17) . . ?
C19A C18A H18A 119.9(17) . . ?
C20A C19A C18A 119.4(7) . . ?
C20A C19A H19A 120.3(18) . . ?
C18A C19A H19A 119.9(18) . . ?
C19A C20A C13A 120.3(7) . . ?
C19A C20A H20A 121.8(18) . . ?
C13A C20A H20A 117.0(18) . . ?
C6A C1A C2A 117.9(5) . . ?
C6A C1A C11A 120.9(5) . . ?
C2A C1A C11A 121.0(5) . . ?
C7A C2A C1A 121.6(5) . . ?
C7A C2A C3A 118.8(6) . . ?
C1A C2A C3A 119.6(5) . . ?
C4A C3A C10A 122.7(6) . . ?
C4A C3A C2A 119.1(5) . . ?
C10A C3A C2A 118.1(6) . . ?
C5A C4A C3A 120.9(6) . . ?
C5A C4A H4A 119(3) . . ?
C3A C4A H4A 120(3) . . ?
C4A C5A C6A 119.9(6) . . ?
C4A C5A H5A 122.7(16) . . ?
C6A C5A H5A 117.1(16) . . ?
C1A C6A O1A 118.3(5) . . ?
C1A C6A C5A 122.5(5) . . ?
O1A C6A C5A 119.1(5) . . ?
C8A C7A C2A 121.0(7) . . ?
C8A C7A H7A 115(3) . . ?
C2A C7A H7A 123(3) . . ?
C7A C8A C9A 119.6(7) . . ?
C7A C8A H8A 121.3(18) . . ?
C9A C8A H8A 119.1(17) . . ?
C10A C9A C8A 120.2(7) . . ?
C10A C9A H9A 130(5) . . ?
C8A C9A H9A 110(5) . . ?
C9A C10A C3A 122.2(7) . . ?
C9A C10A H10A 123(3) . . ?
C3A C10A H10A 114(3) . . ?
C16A O2A HO2A 107(3) . . ?
C6A O1A HO1A 112(3) . . ?
C22B C21B ClB2 109.2(6) . . ?
C22B C21B H213 130(6) . . ?
ClB2 C21B H213 93(6) . . ?
C22B C21B H214 117(6) . . ?
ClB2 C21B H214 115(6) . . ?
H213 C21B H214 91(7) . . ?
O3B C22B C23B 109.7(6) . . ?
O3B C22B C21B 109.4(6) . . ?
C23B C22B C21B 110.1(7) . . ?
O3B C22B H222 110(4) . . ?
C23B C22B H222 110(4) . . ?
C21B C22B H222 107(4) . . ?
NB C23B C22B 117.3(5) . . ?
NB C23B H233 106(4) . . ?
C22B C23B H233 108(4) . . ?
NB C23B H234 105(6) . . ?
C22B C23B H234 111(6) . . ?
H233 C23B H234 109(7) . . ?
NB C24B H244 101(4) . . ?
NB C24B H245 113(6) . . ?
H244 C24B H245 94(7) . . ?
NB C24B H246 123(5) . . ?
H244 C24B H246 112(7) . . ?
H245 C24B H246 109(7) . . ?
NB C25B H254 100(5) . . ?
NB C25B H255 105(7) . . ?
H254 C25B H255 116(10) . . ?
NB C25B H256 99(4) . . ?
H254 C25B H256 125(7) . . ?
H255 C25B H256 108(9) . . ?
NB C26B H264 104(6) . . ?
NB C26B H265 97(6) . . ?
H264 C26B H265 111(8) . . ?
NB C26B H266 97(5) . . ?
H264 C26B H266 136(8) . . ?
H265 C26B H266 104(8) . . ?
C25B NB C23B 110.2(6) . . ?
C25B NB C24B 107.1(7) . . ?
C23B NB C24B 108.8(5) . . ?
C25B NB C26B 108.3(7) . . ?
C23B NB C26B 114.1(6) . . ?
C24B NB C26B 108.1(7) . . ?
C22B O3B HO3B 108(5) . . ?
C6B C1B C2B 119.1(5) . . ?
C6B C1B C11B 121.2(5) . . ?
C2B C1B C11B 119.6(5) . . ?
C7B C2B C3B 118.9(6) . . ?
C7B C2B C1B 122.1(5) . . ?
C3B C2B C1B 119.0(5) . . ?
C4B C3B C10B 121.8(7) . . ?
C4B C3B C2B 119.2(6) . . ?
C10B C3B C2B 119.0(7) . . ?
C5B C4B C3B 120.9(6) . . ?
C5B C4B H4B 117(4) . . ?
C3B C4B H4B 122(4) . . ?
C4B C5B C6B 120.2(7) . . ?
C4B C5B H5B 119(4) . . ?
C6B C5B H5B 120(4) . . ?
C1B C6B O1B 119.4(5) . . ?
C1B C6B C5B 121.6(6) . . ?
O1B C6B C5B 119.0(6) . . ?
C8B C7B C2B 120.8(7) . . ?
C8B C7B H7B 116(3) . . ?
C2B C7B H7B 123(3) . . ?
C7B C8B C9B 119.7(7) . . ?
C7B C8B H8B 118.8(18) . . ?
C9B C8B H8B 121.5(17) . . ?
C10B C9B C8B 122.0(7) . . ?
C10B C9B H9B 117(5) . . ?
C8B C9B H9B 120(5) . . ?
C9B C10B C3B 119.5(7) . . ?
C9B C10B H10B 123.1(18) . . ?
C3B C10B H10B 117.3(18) . . ?
C16B C11B C12B 117.7(5) . . ?
C16B C11B C1B 120.7(5) . . ?
C12B C11B C1B 121.6(5) . . ?
C13B C12B C17B 118.5(6) . . ?
C13B C12B C11B 120.7(5) . . ?
C17B C12B C11B 120.8(5) . . ?
C12B C13B C20B 119.3(7) . . ?
C12B C13B C14B 119.6(6) . . ?
C20B C13B C14B 121.0(6) . . ?
C15B C14B C13B 119.2(6) . . ?
C15B C14B H14B 118(4) . . ?
C13B C14B H14B 122(4) . . ?
C14B C15B C16B 122.0(7) . . ?
C14B C15B H15B 122(4) . . ?
C16B C15B H15B 116(4) . . ?
O2B C16B C11B 117.0(5) . . ?
O2B C16B C15B 122.1(6) . . ?
C11B C16B C15B 120.9(6) . . ?
C18B C17B C12B 120.4(7) . . ?
C18B C17B H17B 120(4) . . ?
C12B C17B H17B 120(4) . . ?
C17B C18B C19B 121.1(8) . . ?
C17B C18B H18B 120(5) . . ?
C19B C18B H18B 119(5) . . ?
C20B C19B C18B 119.4(8) . . ?
C20B C19B H19B 122(4) . . ?
C18B C19B H19B 119(4) . . ?
C19B C20B C13B 121.3(7) . . ?
C19B C20B H20B 119(4) . . ?
C13B C20B H20B 120(4) . . ?
C6B O1B HO1B 113(4) . . ?
C16B O2B HO2B 104(5) . . ?
C6C C1C C2C 118.1(5) . . ?
C6C C1C C11C 120.8(5) . . ?
C2C C1C C11C 121.1(5) . . ?
C7C C2C C3C 120.0(6) . . ?
C7C C2C C1C 121.0(5) . . ?
C3C C2C C1C 119.1(6) . . ?
C4C C3C C2C 119.4(6) . . ?
C4C C3C C10C 122.2(7) . . ?
C2C C3C C10C 118.3(7) . . ?
C5C C4C C3C 121.1(6) . . ?
C5C C4C H4C 118(4) . . ?
C3C C4C H4C 121(4) . . ?
C4C C5C C6C 119.6(7) . . ?
C4C C5C H5C 118(4) . . ?
C6C C5C H5C 122(4) . . ?
C1C C6C O1C 117.9(5) . . ?
C1C C6C C5C 122.6(6) . . ?
O1C C6C C5C 119.5(6) . . ?
C8C C7C C2C 119.3(7) . . ?
C8C C7C H7C 120(2) . . ?
C2C C7C H7C 121(2) . . ?
C7C C8C C9C 121.5(7) . . ?
C7C C8C H8C 119.4(18) . . ?
C9C C8C H8C 119.1(17) . . ?
C10C C9C C8C 119.6(6) . . ?
C10C C9C H9C 122.2(18) . . ?
C8C C9C H9C 118.1(18) . . ?
C9C C10C C3C 121.3(7) . . ?
C9C C10C H10C 119(4) . . ?
C3C C10C H10C 119(4) . . ?
C16C C11C C12C 118.4(5) . . ?
C16C C11C C1C 119.5(5) . . ?
C12C C11C C1C 122.1(5) . . ?
C17C C12C C13C 118.2(6) . . ?
C17C C12C C11C 122.5(5) . . ?
C13C C12C C11C 119.3(5) . . ?
C14C C13C C20C 120.7(6) . . ?
C14C C13C C12C 119.6(6) . . ?
C20C C13C C12C 119.7(7) . . ?
C15C C14C C13C 120.3(6) . . ?
C15C C14C H14C 115(4) . . ?
C13C C14C H14C 125(4) . . ?
C14C C15C C16C 120.5(7) . . ?
C14C C15C H15C 121(4) . . ?
C16C C15C H15C 118(4) . . ?
O2C C16C C11C 118.1(5) . . ?
O2C C16C C15C 120.1(6) . . ?
C11C C16C C15C 121.8(6) . . ?
C18C C17C C12C 120.4(7) . . ?
C18C C17C H17C 120(4) . . ?
C12C C17C H17C 119(4) . . ?
C17C C18C C19C 121.1(8) . . ?
C17C C18C H18C 120.3(18) . . ?
C19C C18C H18C 118.6(17) . . ?
C20C C19C C18C 120.7(8) . . ?
C20C C19C H19C 109(5) . . ?
C18C C19C H19C 130(5) . . ?
C19C C20C C13C 119.8(8) . . ?
C19C C20C H20C 122.3(18) . . ?
C13C C20C H20C 117.2(19) . . ?
C6C O1C HO1C 116(4) . . ?
C16C O2C HO2C 107(4) . . ?
C22C C21C Cl1C 110.4(6) . . ?
C22C C21C H215 107(5) . . ?
Cl1C C21C H215 101(5) . . ?
C22C C21C H216 117(6) . . ?
Cl1C C21C H216 93(6) . . ?
H215 C21C H216 125(8) . . ?
O3C C22C C21C 108.0(6) . . ?
O3C C22C C23C 108.5(6) . . ?
C21C C22C C23C 109.8(6) . . ?
O3C C22C H223 103(4) . . ?
C21C C22C H223 112(4) . . ?
C23C C22C H223 115(4) . . ?
NC C23C C22C 117.9(5) . . ?
NC C23C H235 103(5) . . ?
C22C C23C H235 112(5) . . ?
NC C23C H236 105(4) . . ?
C22C C23C H236 110(4) . . ?
H235 C23C H236 108(6) . . ?
NC C24C H247 108(4) . . ?
NC C24C H248 110(6) . . ?
H247 C24C H248 102(7) . . ?
NC C24C H249 103(4) . . ?
H247 C24C H249 109(6) . . ?
H248 C24C H249 124(7) . . ?
NC C25C H257 110(5) . . ?
NC C25C H258 108(6) . . ?
H257 C25C H258 116(7) . . ?
NC C25C H259 103(6) . . ?
H257 C25C H259 109(8) . . ?
H258 C25C H259 110(9) . . ?
NC C26C H267 100(5) . . ?
NC C26C H268 102(6) . . ?
H267 C26C H268 115(8) . . ?
NC C26C H269 109(4) . . ?
H267 C26C H269 113(6) . . ?
H268 C26C H269 116(7) . . ?
C22C O3C HO3C 105(6) . . ?
C24C NC C23C 108.5(5) . . ?
C24C NC C25C 107.2(6) . . ?
C23C NC C25C 111.1(6) . . ?
C24C NC C26C 108.2(6) . . ?
C23C NC C26C 113.0(6) . . ?
C25C NC C26C 108.7(7) . . ?

loop_
_geom_bond_atom_site_label_1
_geom_bond_atom_site_label_2
_geom_bond_distance
_geom_bond_site_symmetry_2
_geom_bond_publ_flag
Cl1A C21A 1.782(9) . ?
C21A C22A 1.507(10) . ?
C21A H211 0.99(8) . ?
C21A H212 1.01(6) . ?
C22A O3A 1.423(8) . ?
C22A C23A 1.499(9) . ?
C22A H221 0.96(6) . ?
C23A NA 1.515(8) . ?
C23A H231 1.06(10) . ?
C23A H232 0.86(6) . ?
C24A NA 1.510(8) . ?
C24A H241 0.91(2) . ?
C24A H242 0.92(2) . ?
C24A H243 1.06(7) . ?
C25A NA 1.494(9) . ?
C25A H251 1.08(9) . ?
C25A H252 1.02(8) . ?
C25A H253 0.89(7) . ?
C26A NA 1.501(9) . ?
C26A H261 0.94(2) . ?
C26A H262 0.94(2) . ?
C26A H263 0.94(2) . ?
O3A HO3A 0.94(2) . ?
C11A C16A 1.367(8) . ?
C11A C12A 1.436(8) . ?
C11A C1A 1.492(8) . ?
C12A C17A 1.397(8) . ?
C12A C13A 1.410(8) . ?
C13A C20A 1.412(9) . ?
C13A C14A 1.422(9) . ?
C14A C15A 1.363(9) . ?
C14A H14A 0.959(15) . ?
C15A C16A 1.404(8) . ?
C15A H15A 0.963(15) . ?
C16A O2A 1.371(7) . ?
C17A C18A 1.372(9) . ?
C17A H17A 0.96(5) . ?
C18A C19A 1.386(10) . ?
C18A H18A 0.971(15) . ?
C19A C20A 1.368(10) . ?
C19A H19A 0.968(15) . ?
C20A H20A 0.967(15) . ?
C1A C6A 1.368(8) . ?
C1A C2A 1.433(8) . ?
C2A C7A 1.395(9) . ?
C2A C3A 1.434(8) . ?
C3A C4A 1.406(9) . ?
C3A C10A 1.411(9) . ?
C4A C5A 1.354(9) . ?
C4A H4A 1.05(6) . ?
C5A C6A 1.414(8) . ?
C5A H5A 0.957(15) . ?
C6A O1A 1.372(7) . ?
C7A C8A 1.380(9) . ?
C7A H7A 0.94(5) . ?
C8A C9A 1.419(11) . ?
C8A H8A 0.947(15) . ?
C9A C10A 1.333(11) . ?
C9A H9A 1.01(7) . ?
C10A H10A 1.04(6) . ?
O2A HO2A 0.92(6) . ?
O1A HO1A 0.94(5) . ?
ClB2 C21B 1.790(10) . ?
C21B C22B 1.513(11) . ?
C21B H213 0.95(2) . ?
C21B H214 1.06(11) . ?
C22B O3B 1.412(8) . ?
C22B C23B 1.501(9) . ?
C22B H222 0.92(2) . ?
C23B NB 1.501(8) . ?
C23B H233 1.06(8) . ?
C23B H234 0.98(9) . ?
C24B NB 1.511(10) . ?
C24B H244 1.09(9) . ?
C24B H245 0.88(8) . ?
C24B H246 0.95(2) . ?
C25B NB 1.500(10) . ?
C25B H254 0.93(2) . ?
C25B H255 0.84(9) . ?
C25B H256 0.96(7) . ?
C26B NB 1.528(10) . ?
C26B H264 0.94(2) . ?
C26B H265 0.87(8) . ?
C26B H266 0.93(2) . ?
O3B HO3B 0.97(7) . ?
C1B C6B 1.361(8) . ?
C1B C2B 1.430(8) . ?
C1B C11B 1.491(8) . ?
C2B C7B 1.396(9) . ?
C2B C3B 1.427(8) . ?
C3B C4B 1.410(9) . ?
C3B C10B 1.426(9) . ?
C4B C5B 1.350(10) . ?
C4B H4B 0.98(6) . ?
C5B C6B 1.417(9) . ?
C5B H5B 0.94(6) . ?
C6B O1B 1.369(7) . ?
C7B C8B 1.383(9) . ?
C7B H7B 0.98(6) . ?
C8B C9B 1.391(11) . ?
C8B H8B 0.957(15) . ?
C9B C10B 1.355(11) . ?
C9B H9B 0.88(7) . ?
C10B H10B 0.964(15) . ?
C11B C16B 1.378(8) . ?
C11B C12B 1.439(8) . ?
C12B C13B 1.385(8) . ?
C12B C17B 1.416(9) . ?
C13B C20B 1.414(9) . ?
C13B C14B 1.421(10) . ?
C14B C15B 1.351(10) . ?
C14B H14B 0.94(6) . ?
C15B C16B 1.399(9) . ?
C15B H15B 0.82(6) . ?
C16B O2B 1.377(7) . ?
C17B C18B 1.372(10) . ?
C17B H17B 0.94(6) . ?
C18B C19B 1.378(11) . ?
C18B H18B 0.97(8) . ?
C19B C20B 1.362(11) . ?
C19B H19B 1.07(7) . ?
C20B H20B 0.89(6) . ?
O1B HO1B 0.94(2) . ?
O2B HO2B 0.92(2) . ?
C1C C6C 1.366(8) . ?
C1C C2C 1.444(8) . ?
C1C C11C 1.484(7) . ?
C2C C7C 1.413(8) . ?
C2C C3C 1.415(8) . ?
C3C C4C 1.410(9) . ?
C3C C10C 1.425(9) . ?
C4C C5C 1.353(10) . ?
C4C H4C 1.00(6) . ?
C5C C6C 1.404(9) . ?
C5C H5C 0.91(7) . ?
C6C O1C 1.380(7) . ?
C7C C8C 1.377(9) . ?
C7C H7C 1.10(5) . ?
C8C C9C 1.408(11) . ?
C8C H8C 0.956(15) . ?
C9C C10C 1.357(11) . ?
C9C H9C 0.961(15) . ?
C10C H10C 1.01(6) . ?
C11C C16C 1.373(8) . ?
C11C C12C 1.429(8) . ?
C12C C17C 1.418(8) . ?
C12C C13C 1.425(8) . ?
C13C C14C 1.412(9) . ?
C13C C20C 1.417(9) . ?
C14C C15C 1.351(10) . ?
C14C H14C 0.92(6) . ?
C15C C16C 1.413(9) . ?
C15C H15C 0.88(6) . ?
C16C O2C 1.371(7) . ?
C17C C18C 1.366(9) . ?
C17C H17C 0.99(6) . ?
C18C C19C 1.393(11) . ?
C18C H18C 0.964(15) . ?
C19C C20C 1.367(11) . ?
C19C H19C 0.91(7) . ?
C20C H20C 0.955(16) . ?
O1C HO1C 0.87(7) . ?
O2C HO2C 0.92(6) . ?
Cl1C C21C 1.797(10) . ?
C21C C22C 1.507(11) . ?
C21C H215 0.93(2) . ?
C21C H216 0.99(9) . ?
C22C O3C 1.432(9) . ?
C22C C23C 1.510(10) . ?
C22C H223 0.93(2) . ?
C23C NC 1.502(8) . ?
C23C H235 0.85(6) . ?
C23C H236 1.00(8) . ?
C24C NC 1.497(9) . ?
C24C H247 1.00(7) . ?
C24C H248 1.00(10) . ?
C24C H249 0.94(2) . ?
C25C NC 1.512(9) . ?
C25C H257 0.93(2) . ?
C25C H258 0.94(2) . ?
C25C H259 0.90(9) . ?
C26C NC 1.513(9) . ?
C26C H267 0.93(2) . ?
C26C H268 0.97(9) . ?
C26C H269 1.05(7) . ?
O3C HO3C 0.97(9) . ?

loop_
_cod_related_entry_id
_cod_related_entry_database
_cod_related_entry_code
1 ChemSpider 30653345
